data_7024175
loop_
_publ_author_name
'Lindsj\"o, Martin'
'Fischer, Andreas'
'Kloo, Lars'

_publ_section_title
;
 Dimorphic (Ba[GaCl(4)](2))(3).2C(6)H(6): a case of coordination extremes.
;
_journal_issue 6
_journal_name_full 'Dalton transactions (Cambridge, England : 2003)'
_journal_page_first 1467
_journal_page_last 1469
_journal_paper_doi 10.1039/b912154b
_journal_volume 39
_journal_year 2010
_chemical_compound_source 'Local laboratory'
_chemical_formula_moiety 'Ba Cl8 Ga2, 4/3(C6 H6)'
_chemical_formula_sum 'C8 H8 Ba Cl8 Ga2'
_chemical_formula_weight 664.51
_chemical_name_systematic
;
?
;
_space_group_IT_number 148
_symmetry_cell_setting trigonal
_symmetry_space_group_name_Hall '-R 3'
_symmetry_space_group_name_H-M 'R -3 :H'
_atom_sites_solution_primary direct
_atom_sites_solution_secondary difmap
_audit_update_record
;
2008-10-08 # Formatted by publCIF
;
_cell_angle_alpha 90.00
_cell_angle_beta 90.00
_cell_angle_gamma 120.00
_cell_formula_units_Z 9
_cell_length_a 13.955(5)
_cell_length_b 13.955(5)
_cell_length_c 33.13(1)
_cell_measurement_reflns_used 23
_cell_measurement_temperature 150(2)
_cell_measurement_theta_max 15.0
_cell_measurement_theta_min 6.2
_cell_volume 5587(3)
_computing_cell_refinement Dirax
_computing_data_collection Collect
_computing_data_reduction EvalCCD
_computing_structure_refinement 'SHELXL-97 (Sheldrick, 2008)'
_computing_structure_solution SIR97
_diffrn_ambient_temperature 150(2)
_diffrn_measured_fraction_theta_full 0.993
_diffrn_measured_fraction_theta_max 0.993
_diffrn_measurement_device 'Bruker-Nonius KappaCCD'
_diffrn_measurement_method \f
_diffrn_radiation_source 'fine-focus sealed tube'
_diffrn_radiation_type ' MoK\a'
_diffrn_radiation_wavelength_id all
_diffrn_reflns_av_R_equivalents 0.060
_diffrn_reflns_av_sigmaI/netI 0.040
_diffrn_reflns_limit_h_max 15
_diffrn_reflns_limit_h_min -16
_diffrn_reflns_limit_k_max 17
_diffrn_reflns_limit_k_min -17
_diffrn_reflns_limit_l_max 40
_diffrn_reflns_limit_l_min -40
_diffrn_reflns_number 13200
_diffrn_reflns_theta_full 26.0
_diffrn_reflns_theta_max 26.0
_diffrn_reflns_theta_min 4.5
_exptl_absorpt_coefficient_mu 4.570
_exptl_absorpt_correction_T_max 0.254
_exptl_absorpt_correction_T_min 0.124
_exptl_absorpt_correction_type multi-scan
_exptl_absorpt_process_details
;
SADABS
;
_exptl_crystal_colour Colourless
_exptl_crystal_density_diffrn 1.778
_exptl_crystal_density_method 'not measured'
_exptl_crystal_description Cube
_exptl_crystal_F_000 2790
_exptl_crystal_size_max 0.30
_exptl_crystal_size_mid 0.30
_exptl_crystal_size_min 0.30
_refine_diff_density_max 1.721
_refine_diff_density_min -1.237
_refine_diff_density_rms 0.202
_refine_ls_extinction_method none
_refine_ls_goodness_of_fit_ref 1.17
_refine_ls_hydrogen_treatment constr
_refine_ls_matrix_type full
_refine_ls_number_parameters 87
_refine_ls_number_reflns 2435
_refine_ls_number_restraints 0
_refine_ls_restrained_S_all 1.17
_refine_ls_R_factor_all 0.069
_refine_ls_R_factor_gt 0.046
_refine_ls_shift/su_max <0.001
_refine_ls_shift/su_mean <0.001
_refine_ls_structure_factor_coef Fsqd
_refine_ls_weighting_details 'calc w=1/[\s^2^(Fo^2^)+(0.0444P)^2^+174.8142P] where P=(Fo^2^+2Fc^2^)/3'
_refine_ls_weighting_scheme calc
_refine_ls_wR_factor_gt 0.117
_refine_ls_wR_factor_ref 0.137
_reflns_number_gt 1908
_reflns_number_total 2435
_reflns_threshold_expression I>2\s(I)
_cod_data_source_file b912154b.txt
_cod_data_source_block I
_cod_depositor_comments
;

2018-12-26
Z value and formula fixed to values more according to usual
chemical conventions.                 miguel
;
_cod_original_formula_sum 'C24 H24 Ba3 Cl24 Ga6'
_cod_original_formula_weight 1993.54
_cod_original_formula_moiety '3(Ba Cl8 Ga2), 4(C6 H6)'
_cod_original_formula_units_Z 3
_cod_original_sg_symbol_H-M 'R -3'
_cod_database_code 7024175

loop_
_symmetry_equiv_pos_as_xyz
'x, y, z'
'-y, x-y, z'
'-x+y, -x, z'
'x+2/3, y+1/3, z+1/3'
'-y+2/3, x-y+1/3, z+1/3'
'-x+y+2/3, -x+1/3, z+1/3'
'x+1/3, y+2/3, z+2/3'
'-y+1/3, x-y+2/3, z+2/3'
'-x+y+1/3, -x+2/3, z+2/3'
'-x, -y, -z'
'y, -x+y, -z'
'x-y, x, -z'
'-x+2/3, -y+1/3, -z+1/3'
'y+2/3, -x+y+1/3, -z+1/3'
'x-y+2/3, x+1/3, -z+1/3'
'-x+1/3, -y+2/3, -z+2/3'
'y+1/3, -x+y+2/3, -z+2/3'
'x-y+1/3, x+2/3, -z+2/3'

loop_
_atom_site_label
_atom_site_type_symbol
_atom_site_fract_x
_atom_site_fract_y
_atom_site_fract_z
_atom_site_U_iso_or_equiv
_atom_site_adp_type
_atom_site_occupancy
_atom_site_symmetry_multiplicity
_atom_site_calc_flag
_atom_site_refinement_flags
Ba1 Ba 0.6667 0.3333 0.05459(2) 0.0242(2) Uani 1 3 d S
Ba2 Ba 0.0000 0.0000 0.0000 0.0220(3) Uani 1 6 d S
Ga1 Ga 0.32121(6) 0.16061(7) 0.04394(3) 0.0266(2) Uani 1 1 d .
Cl1 Cl 0.42853(16) 0.09233(17) 0.05578(7) 0.0369(5) Uani 1 1 d .
Cl2 Cl 0.42851(16) 0.33612(16) 0.05573(7) 0.0369(5) Uani 1 1 d .
Cl3 Cl 0.17475(16) 0.08742(16) 0.08102(6) 0.0322(4) Uani 1 1 d .
Cl4 Cl 0.27133(15) 0.13570(15) -0.01893(6) 0.0295(4) Uani 1 1 d .
C1 C 0.1153(11) 0.0571(11) 0.1888(3) 0.061(3) Uani 1 1 d .
C2 C 0.0578(12) 0.1131(10) 0.1888(3) 0.064(3) Uani 1 1 d .
C3 C 0.2346(7) 0.5674(7) 0.0361(3) 0.0348(19) Uani 1 1 d .
C4 C 0.3336(8) 0.5675(7) 0.0359(3) 0.036(2) Uani 1 1 d .
H1 H 0.1923 0.0949 0.1887 0.073 Uiso 1 1 d R
H2 H 0.0969 0.1900 0.1889 0.077 Uiso 1 1 d R
H3 H 0.1681 0.5007 0.0364 0.042 Uiso 1 1 d R
H4 H 0.3338 0.5010 0.0355 0.043 Uiso 1 1 d R

loop_
_atom_site_aniso_label
_atom_site_aniso_U_11
_atom_site_aniso_U_22
_atom_site_aniso_U_33
_atom_site_aniso_U_23
_atom_site_aniso_U_13
_atom_site_aniso_U_12
Ba1 0.0189(4) 0.020 0.0343(5) 0.000 0.000 0.010
Ba2 0.0134(5) 0.014 0.0387(7) 0.000 0.000 0.007
Ga1 0.0138(4) 0.0226(4) 0.0405(6) -0.0004(3) -0.0012(3) 0.0070(3)
Cl1 0.0210(9) 0.0317(11) 0.0598(14) 0.0021(9) -0.0039(9) 0.0145(8)
Cl2 0.0221(9) 0.0221(9) 0.0601(14) -0.0065(9) -0.0037(9) 0.0064(8)
Cl3 0.0231(9) 0.0303(10) 0.0408(11) 0.0021(8) 0.0042(8) 0.0115(8)
Cl4 0.0191(9) 0.0257(9) 0.0418(12) -0.0011(8) -0.0016(8) 0.0098(7)
C1 0.063(7) 0.075(8) 0.039(6) 0.004(5) 0.011(5) 0.031(7)
C2 0.095(10) 0.043(6) 0.033(6) 0.011(5) 0.004(6) 0.019(7)
C3 0.030(4) 0.025(4) 0.041(5) -0.001(3) 0.000(4) 0.007(4)
C4 0.046(5) 0.026(4) 0.041(5) 0.000(4) -0.005(4) 0.022(4)

loop_
_atom_type_symbol
_atom_type_description
_atom_type_scat_dispersion_real
_atom_type_scat_dispersion_imag
_atom_type_scat_source
C C 0.0033 0.0016 'International Tables Vol C Tables 4.2.6.8 and 6.1.1.4'
H H 0.0000 0.0000 'International Tables Vol C Tables 4.2.6.8 and 6.1.1.4'
Ba Ba -0.3244 2.2819 'International Tables Vol C Tables 4.2.6.8 and 6.1.1.4'
Ga Ga 0.2307 1.6083 'International Tables Vol C Tables 4.2.6.8 and 6.1.1.4'
Cl Cl 0.1484 0.1585 'International Tables Vol C Tables 4.2.6.8 and 6.1.1.4'

loop_
_diffrn_radiation_wavelength
0.71073

loop_
_geom_angle_atom_site_label_1
_geom_angle_atom_site_label_2
_geom_angle_atom_site_label_3
_geom_angle
_geom_angle_site_symmetry_1
_geom_angle_site_symmetry_3
C2 Ba1 C2 42.3(3) 14 13
C2 Ba1 C2 42.3(3) 14 15
C2 Ba1 C2 42.3(3) 13 15
C2 Ba1 C1 24.1(3) 14 14
C2 Ba1 C1 24.4(3) 13 14
C2 Ba1 C1 49.7(3) 15 14
C2 Ba1 C1 24.4(3) 14 15
C2 Ba1 C1 49.7(3) 13 15
C2 Ba1 C1 24.1(3) 15 15
C1 Ba1 C1 43.0(4) 14 15
C2 Ba1 C1 49.7(3) 14 13
C2 Ba1 C1 24.1(3) 13 13
C2 Ba1 C1 24.4(3) 15 13
C1 Ba1 C1 43.0(4) 14 13
C1 Ba1 C1 43.0(4) 15 13
C2 Ba1 C4 132.2(3) 14 12_655
C2 Ba1 C4 145.9(3) 13 12_655
C2 Ba1 C4 167.2(3) 15 12_655
C1 Ba1 C4 132.0(3) 14 12_655
C1 Ba1 C4 145.2(3) 15 12_655
C1 Ba1 C4 167.7(3) 13 12_655
C2 Ba1 C4 167.2(3) 14 11
C2 Ba1 C4 132.2(3) 13 11
C2 Ba1 C4 145.9(3) 15 11
C1 Ba1 C4 145.2(3) 14 11
C1 Ba1 C4 167.7(3) 15 11
C1 Ba1 C4 132.0(3) 13 11
C4 Ba1 C4 42.6(2) 12_655 11
C2 Ba1 C4 145.9(3) 14 10_665
C2 Ba1 C4 167.2(3) 13 10_665
C2 Ba1 C4 132.2(3) 15 10_665
C1 Ba1 C4 167.7(3) 14 10_665
C1 Ba1 C4 132.0(3) 15 10_665
C1 Ba1 C4 145.2(3) 13 10_665
C4 Ba1 C4 42.6(2) 12_655 10_665
C4 Ba1 C4 42.6(2) 11 10_665
C2 Ba1 C3 145.4(3) 14 12_655
C2 Ba1 C3 132.6(3) 13 12_655
C2 Ba1 C3 168.0(3) 15 12_655
C1 Ba1 C3 132.0(3) 14 12_655
C1 Ba1 C3 167.3(3) 15 12_655
C1 Ba1 C3 145.6(3) 13 12_655
C4 Ba1 C3 24.1(2) 12_655 12_655
C4 Ba1 C3 24.2(2) 11 12_655
C4 Ba1 C3 49.5(2) 10_665 12_655
C2 Ba1 C3 132.6(3) 14 10_665
C2 Ba1 C3 168.0(3) 13 10_665
C2 Ba1 C3 145.4(3) 15 10_665
C1 Ba1 C3 145.6(3) 14 10_665
C1 Ba1 C3 132.0(3) 15 10_665
C1 Ba1 C3 167.3(3) 13 10_665
C4 Ba1 C3 24.2(2) 12_655 10_665
C4 Ba1 C3 49.5(2) 11 10_665
C4 Ba1 C3 24.1(2) 10_665 10_665
C3 Ba1 C3 42.4(2) 12_655 10_665
C2 Ba1 C3 168.0(3) 14 11
C2 Ba1 C3 145.4(3) 13 11
C2 Ba1 C3 132.6(3) 15 11
C1 Ba1 C3 167.3(3) 14 11
C1 Ba1 C3 145.6(3) 15 11
C1 Ba1 C3 132.0(3) 13 11
C4 Ba1 C3 49.5(2) 12_655 11
C4 Ba1 C3 24.1(2) 11 11
C4 Ba1 C3 24.2(2) 10_665 11
C3 Ba1 C3 42.4(2) 12_655 11
C3 Ba1 C3 42.4(2) 10_665 11
Cl4 Ba2 Cl4 180.0 2 11
Cl4 Ba2 Cl4 116.55(2) 2 .
Cl4 Ba2 Cl4 63.45(2) 11 .
Cl4 Ba2 Cl4 116.55(2) 2 3
Cl4 Ba2 Cl4 63.45(2) 11 3
Cl4 Ba2 Cl4 116.55(2) . 3
Cl4 Ba2 Cl4 63.45(2) 2 12
Cl4 Ba2 Cl4 116.55(2) 11 12
Cl4 Ba2 Cl4 63.45(2) . 12
Cl4 Ba2 Cl4 180.00(7) 3 12
Cl4 Ba2 Cl4 63.45(2) 2 10
Cl4 Ba2 Cl4 116.55(2) 11 10
Cl4 Ba2 Cl4 180.0 . 10
Cl4 Ba2 Cl4 63.45(2) 3 10
Cl4 Ba2 Cl4 116.55(2) 12 10
Cl4 Ba2 Cl3 62.64(5) 2 2
Cl4 Ba2 Cl3 117.36(5) 11 2
Cl4 Ba2 Cl3 116.83(5) . 2
Cl4 Ba2 Cl3 116.83(5) 3 2
Cl4 Ba2 Cl3 63.17(5) 12 2
Cl4 Ba2 Cl3 63.17(5) 10 2
Cl4 Ba2 Cl3 116.83(5) 2 3
Cl4 Ba2 Cl3 63.17(5) 11 3
Cl4 Ba2 Cl3 116.82(5) . 3
Cl4 Ba2 Cl3 62.64(5) 3 3
Cl4 Ba2 Cl3 117.36(5) 12 3
Cl4 Ba2 Cl3 63.18(5) 10 3
Cl3 Ba2 Cl3 64.75(5) 2 3
Cl4 Ba2 Cl3 116.82(5) 2 .
Cl4 Ba2 Cl3 63.18(5) 11 .
Cl4 Ba2 Cl3 62.64(5) . .
Cl4 Ba2 Cl3 116.83(5) 3 .
Cl4 Ba2 Cl3 63.17(5) 12 .
Cl4 Ba2 Cl3 117.36(5) 10 .
Cl3 Ba2 Cl3 64.75(5) 2 .
Cl3 Ba2 Cl3 64.75(5) 3 .
Cl4 Ba2 Cl3 63.18(5) 2 10
Cl4 Ba2 Cl3 116.82(5) 11 10
Cl4 Ba2 Cl3 117.36(5) . 10
Cl4 Ba2 Cl3 63.17(5) 3 10
Cl4 Ba2 Cl3 116.83(5) 12 10
Cl4 Ba2 Cl3 62.64(5) 10 10
Cl3 Ba2 Cl3 115.25(5) 2 10
Cl3 Ba2 Cl3 115.25(5) 3 10
Cl3 Ba2 Cl3 180.0 . 10
Cl4 Ba2 Cl3 117.36(5) 2 11
Cl4 Ba2 Cl3 62.64(5) 11 11
Cl4 Ba2 Cl3 63.17(5) . 11
Cl4 Ba2 Cl3 63.18(5) 3 11
Cl4 Ba2 Cl3 116.82(5) 12 11
Cl4 Ba2 Cl3 116.83(5) 10 11
Cl3 Ba2 Cl3 180.0 2 11
Cl3 Ba2 Cl3 115.25(5) 3 11
Cl3 Ba2 Cl3 115.25(5) . 11
Cl3 Ba2 Cl3 64.75(5) 10 11
Cl4 Ba2 Cl3 63.17(5) 2 12
Cl4 Ba2 Cl3 116.83(5) 11 12
Cl4 Ba2 Cl3 63.18(5) . 12
Cl4 Ba2 Cl3 117.36(5) 3 12
Cl4 Ba2 Cl3 62.64(5) 12 12
Cl4 Ba2 Cl3 116.82(5) 10 12
Cl3 Ba2 Cl3 115.25(5) 2 12
Cl3 Ba2 Cl3 180.0 3 12
Cl3 Ba2 Cl3 115.25(5) . 12
Cl3 Ba2 Cl3 64.75(5) 10 12
Cl3 Ba2 Cl3 64.75(5) 11 12
Cl3 Ga1 Cl4 108.63(8) . .
Cl3 Ga1 Cl2 112.79(9) . .
Cl4 Ga1 Cl2 109.77(9) . .
Cl3 Ga1 Cl1 112.78(9) . .
Cl4 Ga1 Cl1 109.82(9) . .
Cl2 Ga1 Cl1 102.94(8) . .
Ga1 Cl1 Ba1 96.49(7) . .
Ga1 Cl2 Ba1 96.52(7) . .
Ga1 Cl3 Ba2 93.42(7) . .
Ga1 Cl4 Ba2 95.31(7) . .
C2 C1 C2 118.0(13) . 3
C2 C1 Ba1 77.4(6) . 13
C2 C1 Ba1 77.2(6) 3 13
C1 C2 C1 122.0(13) . 2
C1 C2 Ba1 78.5(6) . 13
C1 C2 Ba1 78.3(6) 2 13
C4 C3 C4 120.3(8) . 3_565
C4 C3 Ba1 77.7(5) . 10_665
C4 C3 Ba1 77.6(5) 3_565 10_665
C3 C4 C3 119.7(8) . 2_665
C3 C4 Ba1 78.2(5) . 10_665
C3 C4 Ba1 78.1(5) 2_665 10_665
C2 C1 H1 121.0 . .
C2 C1 H1 121.0 3 .
Ba1 C1 H1 115.1 13 .
C1 C2 H2 119.0 . .
C1 C2 H2 119.0 2 .
Ba1 C2 H2 114.5 13 .
C4 C3 H3 119.9 . .
C4 C3 H3 119.9 3_565 .
Ba1 C3 H3 115.3 10_665 .
C3 C4 H4 120.1 . .
C3 C4 H4 120.1 2_665 .
Ba1 C4 H4 114.2 10_665 .

loop_
_geom_bond_atom_site_label_1
_geom_bond_atom_site_label_2
_geom_bond_distance
_geom_bond_site_symmetry_2
Ba1 C2 3.278(10) 14
Ba1 C2 3.278(10) 13
Ba1 C2 3.278(10) 15
Ba1 C1 3.291(11) 14
Ba1 C1 3.292(11) 15
Ba1 C1 3.292(11) 13
Ba1 C4 3.302(9) 12_655
Ba1 C4 3.302(9) 11
Ba1 C4 3.302(9) 10_665
Ba1 C3 3.308(9) 12_655
Ba1 C3 3.308(9) 10_665
Ba1 C3 3.308(9) 11
Ba2 Cl4 3.3383(18) 2
Ba2 Cl4 3.3383(18) 11
Ba2 Cl4 3.3384(18) .
Ba2 Cl4 3.3384(18) 3
Ba2 Cl4 3.3384(18) 12
Ba2 Cl4 3.3384(18) 10
Ba2 Cl3 3.415(2) 2
Ba2 Cl3 3.415(2) 3
Ba2 Cl3 3.416(2) .
Ba2 Cl3 3.416(2) 10
Ba2 Cl3 3.416(2) 11
Ba2 Cl3 3.416(2) 12
Ga1 Cl3 2.154(2) .
Ga1 Cl4 2.169(2) .
Ga1 Cl2 2.174(2) .
Ga1 Cl1 2.175(2) .
C1 C2 1.372(17) .
C1 C2 1.389(17) 3
C1 Ba1 3.292(11) 13
C2 C1 1.389(17) 2
C2 Ba1 3.278(10) 13
C3 C4 1.381(12) .
C3 C4 1.386(12) 3_565
C3 Ba1 3.308(9) 10_665
C4 C3 1.386(12) 2_665
C4 Ba1 3.302(9) 10_665
C1 H1 0.9299 .
C2 H2 0.9299 .
C3 H3 0.9299 .
C4 H4 0.9300 .
